data_7030390
loop_
_publ_author_name
'Kottalanka, Ravi K.'
'Adimulam, Harinath'
'Bhattacharjee, Jayeeta'
'Vignesh Babu, H.'
'Panda, Tarun K.'

_publ_section_title
;
 Bis(phosphinoselenoic amides) as versatile chelating ligands for alkaline
 earth metal (Mg, Ca, Sr and Ba) complexes: syntheses, structure and
 \e-caprolactone polymerisation.
;
_journal_issue 23
_journal_name_full 'Dalton transactions (Cambridge, England : 2003)'
_journal_page_first 8757
_journal_page_last 8766
_journal_paper_doi 10.1039/c4dt00669k
_journal_volume 43
_journal_year 2014
_chemical_formula_moiety 'C26 H30 B2 N2 P2, 2(C4 H8 O), Ba'
_chemical_formula_sum 'C34 H46 B2 Ba N2 O2 P2'
_chemical_formula_weight 735.62
_chemical_name_systematic
;
 ?
;
_space_group_IT_number 2
_symmetry_cell_setting triclinic
_symmetry_space_group_name_Hall '-P 1'
_symmetry_space_group_name_H-M 'P -1'
_atom_sites_solution_hydrogens geom
_atom_sites_solution_primary direct
_atom_sites_solution_secondary difmap
_audit_creation_method SHELXL-97
_cell_angle_alpha 111.894(9)
_cell_angle_beta 91.583(8)
_cell_angle_gamma 101.013(8)
_cell_formula_units_Z 2
_cell_length_a 9.2659(9)
_cell_length_b 14.0750(13)
_cell_length_c 14.9320(15)
_cell_measurement_reflns_used 3425
_cell_measurement_temperature 150(2)
_cell_measurement_theta_max 70.6385
_cell_measurement_theta_min 3.7042
_cell_volume 1763.2(3)
_computing_cell_refinement
'CrysAlisPro, Agilent Technologies,Version 1.171.35.19 (release 27-10-2011CrysAlis171 .NET)(compiled Oct 27'
_computing_data_collection
'CrysAlisPro, Agilent Technologies,Version 1.171.35.19 (release 27-10-2011CrysAlis171 .NET)(compiled Oct 27'
_computing_data_reduction
'CrysAlisPro, Agilent Technologies,Version 1.171.35.19 (release 27-10-2011CrysAlis171 .NET)(compiled Oct 27'
_computing_molecular_graphics 'ORTEP III & Olex 2.1'
_computing_publication_material WinGX
_computing_structure_refinement 'SHELXL-97 (Sheldrick, 2008)'
_computing_structure_solution 'SHELXL-97 (Sheldrick, 2008)'
_diffrn_ambient_temperature 150(2)
_diffrn_measured_fraction_theta_full 0.977
_diffrn_measured_fraction_theta_max 0.977
_diffrn_measurement_device_type 'SuperNova, Dual, Cu at zero, Eos'
_diffrn_radiation_monochromator mirror
_diffrn_radiation_source 'SuperNova (Cu) X-ray Source'
_diffrn_radiation_type CuK\a
_diffrn_radiation_wavelength 1.54184
_diffrn_reflns_av_R_equivalents 0.0755
_diffrn_reflns_av_sigmaI/netI 0.0984
_diffrn_reflns_limit_h_max 11
_diffrn_reflns_limit_h_min -8
_diffrn_reflns_limit_k_max 15
_diffrn_reflns_limit_k_min -17
_diffrn_reflns_limit_l_max 15
_diffrn_reflns_limit_l_min -18
_diffrn_reflns_number 13627
_diffrn_reflns_theta_full 70.77
_diffrn_reflns_theta_max 70.77
_diffrn_reflns_theta_min 3.71
_exptl_absorpt_coefficient_mu 9.855
_exptl_absorpt_correction_T_max 1.00000
_exptl_absorpt_correction_T_min 0.52771
_exptl_absorpt_correction_type multi-scan
_exptl_absorpt_process_details
'CrysAlisPro, Agilent Technologies,Version 1.171.35.19 (release 27-10-2011 CrysAlis171 .NET)(compiled Oct 27'
_exptl_crystal_colour colorless
_exptl_crystal_density_diffrn 1.386
_exptl_crystal_density_method 'not measured'
_exptl_crystal_description block
_exptl_crystal_F_000 752
_exptl_crystal_size_max 0.26
_exptl_crystal_size_mid 0.24
_exptl_crystal_size_min 0.20
_refine_diff_density_max 1.068
_refine_diff_density_min -1.276
_refine_diff_density_rms 0.109
_refine_ls_extinction_method none
_refine_ls_goodness_of_fit_ref 1.010
_refine_ls_hydrogen_treatment mixed
_refine_ls_matrix_type full
_refine_ls_number_parameters 412
_refine_ls_number_reflns 6641
_refine_ls_number_restraints 0
_refine_ls_restrained_S_all 1.010
_refine_ls_R_factor_all 0.0768
_refine_ls_R_factor_gt 0.0527
_refine_ls_shift/su_max 0.000
_refine_ls_shift/su_mean 0.000
_refine_ls_structure_factor_coef Fsqd
_refine_ls_weighting_details 'calc w=1/[\s^2^(Fo^2^)+(0.0494P)^2^+0.0000P] where P=(Fo^2^+2Fc^2^)/3'
_refine_ls_weighting_scheme calc
_refine_ls_wR_factor_gt 0.1148
_refine_ls_wR_factor_ref 0.1350
_reflns_number_gt 5064
_reflns_number_total 6641
_reflns_threshold_expression >2\s(I)
_cod_data_source_file c4dt00669k2.cif
_cod_data_source_block compound_7
_cod_depositor_comments 'Adding full bibliography for 7030386--7030393.cif.'
_cod_original_sg_symbol_H-M 'P -1 '
_cod_database_code 7030390

loop_
_symmetry_equiv_pos_as_xyz
'x, y, z'
'-x, -y, -z'

loop_
_atom_site_label
_atom_site_type_symbol
_atom_site_fract_x
_atom_site_fract_y
_atom_site_fract_z
_atom_site_U_iso_or_equiv
_atom_site_adp_type
_atom_site_occupancy
_atom_site_symmetry_multiplicity
_atom_site_calc_flag
_atom_site_refinement_flags
Ba1 Ba 0.60539(4) 0.41368(3) 0.09508(3) 0.03548(12) Uani 1 1 d .
P1 P 0.52801(17) 0.65478(11) 0.26516(11) 0.0307(3) Uani 1 1 d .
P2 P 0.71452(19) 0.26206(12) 0.21855(12) 0.0372(4) Uani 1 1 d .
O1 O 0.8664(5) 0.5441(4) 0.0984(3) 0.0473(11) Uani 1 1 d .
O2 O 0.3393(5) 0.2732(4) 0.0567(3) 0.0502(12) Uani 1 1 d .
N1 N 0.5772(5) 0.5538(4) 0.2693(3) 0.0326(11) Uani 1 1 d .
N2 N 0.6631(6) 0.3707(4) 0.2487(4) 0.0378(12) Uani 1 1 d .
B1 B 0.4583(8) 0.6216(6) 0.1312(5) 0.0332(16) Uani 1 1 d .
B2 B 0.7532(10) 0.2182(6) 0.0834(6) 0.0422(18) Uani 1 1 d .
C1 C 0.6282(7) 0.5426(5) 0.3580(4) 0.0367(14) Uani 1 1 d .
H1A H 0.5739 0.5773 0.4108 0.044 Uiso 1 1 calc R
H1B H 0.7325 0.5751 0.3763 0.044 Uiso 1 1 calc R
C2 C 0.6031(7) 0.4258(5) 0.3397(4) 0.0371(14) Uani 1 1 d .
H2A H 0.6521 0.4169 0.3934 0.044 Uiso 1 1 calc R
H2B H 0.4982 0.3966 0.3347 0.044 Uiso 1 1 calc R
C3 C 0.3885(7) 0.6954(5) 0.3480(4) 0.0346(14) Uani 1 1 d .
C4 C 0.3822(7) 0.8008(5) 0.3987(4) 0.0364(14) Uani 1 1 d .
H4 H 0.4532 0.8536 0.3923 0.044 Uiso 1 1 calc R
C5 C 0.2724(8) 0.8270(5) 0.4576(5) 0.0451(16) Uani 1 1 d .
H5 H 0.2698 0.8971 0.4909 0.054 Uiso 1 1 calc R
C6 C 0.1655(7) 0.7486(6) 0.4672(5) 0.0436(16) Uani 1 1 d .
H6 H 0.0917 0.7658 0.5074 0.052 Uiso 1 1 calc R
C7 C 0.1699(7) 0.6454(5) 0.4167(5) 0.0423(15) Uani 1 1 d .
H7 H 0.0972 0.5929 0.4222 0.051 Uiso 1 1 calc R
C8 C 0.2798(7) 0.6180(5) 0.3579(5) 0.0394(15) Uani 1 1 d .
H8 H 0.2812 0.5476 0.3250 0.047 Uiso 1 1 calc R
C9 C 0.6715(7) 0.7758(5) 0.3052(4) 0.0356(14) Uani 1 1 d .
C10 C 0.7970(8) 0.7907(5) 0.3641(5) 0.0475(17) Uani 1 1 d .
H10 H 0.8096 0.7389 0.3863 0.057 Uiso 1 1 calc R
C11 C 0.9051(8) 0.8819(5) 0.3909(5) 0.0515(19) Uani 1 1 d .
H11 H 0.9906 0.8896 0.4294 0.062 Uiso 1 1 calc R
C12 C 0.8882(8) 0.9614(5) 0.3617(5) 0.0502(18) Uani 1 1 d .
H12 H 0.9618 1.0222 0.3798 0.060 Uiso 1 1 calc R
C13 C 0.7594(8) 0.9496(5) 0.3047(5) 0.0480(17) Uani 1 1 d .
H13 H 0.7450 1.0032 0.2857 0.058 Uiso 1 1 calc R
C14 C 0.6531(7) 0.8574(5) 0.2767(5) 0.0405(15) Uani 1 1 d .
H14 H 0.5675 0.8493 0.2381 0.049 Uiso 1 1 calc R
C15 C 0.5830(7) 0.1605(5) 0.2403(5) 0.0368(14) Uani 1 1 d .
C16 C 0.5429(7) 0.1754(5) 0.3336(5) 0.0429(16) Uani 1 1 d .
H16 H 0.5887 0.2358 0.3861 0.052 Uiso 1 1 calc R
C17 C 0.4346(7) 0.1001(5) 0.3486(5) 0.0465(17) Uani 1 1 d .
H17 H 0.4087 0.1109 0.4108 0.056 Uiso 1 1 calc R
C18 C 0.3664(8) 0.0101(5) 0.2713(6) 0.054(2) Uani 1 1 d .
H18 H 0.2940 -0.0395 0.2814 0.065 Uiso 1 1 calc R
C19 C 0.4056(8) -0.0064(6) 0.1789(6) 0.055(2) Uani 1 1 d .
H19 H 0.3602 -0.0674 0.1268 0.066 Uiso 1 1 calc R
C20 C 0.5128(8) 0.0680(5) 0.1638(5) 0.0464(17) Uani 1 1 d .
H20 H 0.5384 0.0560 0.1013 0.056 Uiso 1 1 calc R
C21 C 0.8830(7) 0.2709(5) 0.2900(4) 0.0374(15) Uani 1 1 d .
C22 C 0.9450(7) 0.1842(5) 0.2741(5) 0.0410(15) Uani 1 1 d .
H22 H 0.8936 0.1185 0.2312 0.049 Uiso 1 1 calc R
C23 C 1.0814(7) 0.1932(5) 0.3206(5) 0.0450(16) Uani 1 1 d .
H23 H 1.1213 0.1343 0.3080 0.054 Uiso 1 1 calc R
C24 C 1.1582(7) 0.2901(6) 0.3859(5) 0.0468(17) Uani 1 1 d .
H24 H 1.2497 0.2963 0.4173 0.056 Uiso 1 1 calc R
C25 C 1.0990(7) 0.3772(5) 0.4043(5) 0.0449(16) Uani 1 1 d .
H25 H 1.1499 0.4421 0.4488 0.054 Uiso 1 1 calc R
C26 C 0.9620(7) 0.3683(5) 0.3560(5) 0.0409(15) Uani 1 1 d .
H26 H 0.9234 0.4277 0.3680 0.049 Uiso 1 1 calc R
C27 C 0.9660(8) 0.5776(6) 0.1866(5) 0.0495(18) Uani 1 1 d .
H27A H 1.0205 0.5242 0.1832 0.059 Uiso 1 1 calc R
H27B H 0.9110 0.5905 0.2427 0.059 Uiso 1 1 calc R
C28 C 1.0711(8) 0.6781(6) 0.1936(6) 0.058(2) Uani 1 1 d .
H28A H 1.0898 0.7289 0.2601 0.070 Uiso 1 1 calc R
H28B H 1.1645 0.6639 0.1703 0.070 Uiso 1 1 calc R
C29 C 0.9928(8) 0.7175(6) 0.1305(5) 0.0557(19) Uani 1 1 d .
H29A H 1.0624 0.7580 0.1039 0.067 Uiso 1 1 calc R
H29B H 0.9265 0.7602 0.1659 0.067 Uiso 1 1 calc R
C30 C 0.9078(8) 0.6168(6) 0.0514(5) 0.0479(17) Uani 1 1 d .
H30A H 0.8207 0.6286 0.0232 0.058 Uiso 1 1 calc R
H30B H 0.9693 0.5898 0.0003 0.058 Uiso 1 1 calc R
C31 C 0.2451(10) 0.2524(7) 0.1255(6) 0.075(3) Uani 1 1 d .
H31A H 0.1754 0.2981 0.1409 0.090 Uiso 1 1 calc R
H31B H 0.3037 0.2642 0.1850 0.090 Uiso 1 1 calc R
C32 C 0.1648(10) 0.1403(8) 0.0787(7) 0.084(3) Uani 1 1 d .
H32A H 0.2118 0.0966 0.1020 0.101 Uiso 1 1 calc R
H32B H 0.0628 0.1326 0.0933 0.101 Uiso 1 1 calc R
C33 C 0.1714(10) 0.1107(7) -0.0245(7) 0.074(3) Uani 1 1 d .
H33A H 0.0845 0.1204 -0.0547 0.088 Uiso 1 1 calc R
H33B H 0.1786 0.0379 -0.0552 0.088 Uiso 1 1 calc R
C34 C 0.3085(9) 0.1827(6) -0.0324(5) 0.061(2) Uani 1 1 d .
H34A H 0.3909 0.1478 -0.0426 0.073 Uiso 1 1 calc R
H34B H 0.2928 0.2030 -0.0866 0.073 Uiso 1 1 calc R
H1AA H 0.834(6) 0.286(4) 0.083(4) 0.026(15) Uiso 1 1 d .
H1BB H 0.646(7) 0.201(5) 0.039(4) 0.042(18) Uiso 1 1 d .
H1CC H 0.792(6) 0.144(5) 0.066(4) 0.040(17) Uiso 1 1 d .
H2AA H 0.418(6) 0.695(4) 0.134(4) 0.033(16) Uiso 1 1 d .
H2CC H 0.372(6) 0.550(4) 0.109(4) 0.023(14) Uiso 1 1 d .
H2BB H 0.551(8) 0.611(5) 0.090(5) 0.06(2) Uiso 1 1 d .

loop_
_atom_site_aniso_label
_atom_site_aniso_U_11
_atom_site_aniso_U_22
_atom_site_aniso_U_33
_atom_site_aniso_U_23
_atom_site_aniso_U_13
_atom_site_aniso_U_12
Ba1 0.0439(2) 0.03567(19) 0.0297(2) 0.01189(15) 0.00160(15) 0.01706(15)
P1 0.0350(8) 0.0316(7) 0.0282(8) 0.0113(6) 0.0024(6) 0.0140(6)
P2 0.0466(9) 0.0356(8) 0.0324(9) 0.0124(7) 0.0011(7) 0.0178(7)
O1 0.045(3) 0.058(3) 0.043(3) 0.023(2) 0.002(2) 0.014(2)
O2 0.058(3) 0.049(3) 0.040(3) 0.013(2) 0.010(2) 0.011(2)
N1 0.042(3) 0.032(3) 0.030(3) 0.012(2) 0.007(2) 0.024(2)
N2 0.048(3) 0.036(3) 0.030(3) 0.009(2) 0.004(2) 0.018(2)
B1 0.040(4) 0.041(4) 0.027(4) 0.011(3) 0.007(3) 0.030(3)
B2 0.057(5) 0.044(4) 0.031(4) 0.011(3) 0.004(4) 0.029(4)
C1 0.044(4) 0.036(3) 0.031(3) 0.011(3) -0.002(3) 0.016(3)
C2 0.052(4) 0.035(3) 0.025(3) 0.010(3) 0.003(3) 0.014(3)
C3 0.038(3) 0.041(3) 0.028(3) 0.016(3) -0.003(3) 0.011(3)
C4 0.037(3) 0.033(3) 0.037(4) 0.008(3) 0.000(3) 0.013(3)
C5 0.052(4) 0.043(4) 0.043(4) 0.013(3) 0.012(3) 0.025(3)
C6 0.042(4) 0.061(4) 0.037(4) 0.025(3) 0.011(3) 0.021(3)
C7 0.035(3) 0.051(4) 0.045(4) 0.020(3) 0.012(3) 0.014(3)
C8 0.044(4) 0.037(3) 0.038(4) 0.016(3) 0.005(3) 0.009(3)
C9 0.038(3) 0.038(3) 0.033(3) 0.014(3) 0.006(3) 0.014(3)
C10 0.055(4) 0.038(4) 0.050(4) 0.017(3) -0.007(3) 0.015(3)
C11 0.043(4) 0.043(4) 0.059(5) 0.011(4) -0.011(4) 0.011(3)
C12 0.051(4) 0.039(4) 0.052(5) 0.009(3) 0.009(4) 0.006(3)
C13 0.060(4) 0.038(4) 0.044(4) 0.016(3) 0.011(3) 0.007(3)
C14 0.049(4) 0.039(3) 0.037(4) 0.015(3) 0.002(3) 0.015(3)
C15 0.041(3) 0.037(3) 0.039(4) 0.015(3) 0.004(3) 0.022(3)
C16 0.053(4) 0.034(3) 0.042(4) 0.015(3) -0.003(3) 0.010(3)
C17 0.041(4) 0.049(4) 0.053(4) 0.019(3) 0.005(3) 0.020(3)
C18 0.045(4) 0.040(4) 0.075(6) 0.022(4) -0.011(4) 0.009(3)
C19 0.051(4) 0.042(4) 0.056(5) 0.005(4) -0.009(4) 0.005(3)
C20 0.054(4) 0.039(4) 0.040(4) 0.004(3) -0.006(3) 0.020(3)
C21 0.055(4) 0.044(3) 0.023(3) 0.014(3) 0.007(3) 0.031(3)
C22 0.047(4) 0.037(3) 0.039(4) 0.012(3) 0.005(3) 0.014(3)
C23 0.047(4) 0.052(4) 0.049(4) 0.023(3) 0.015(3) 0.032(3)
C24 0.040(4) 0.063(5) 0.045(4) 0.026(4) 0.000(3) 0.016(3)
C25 0.048(4) 0.046(4) 0.042(4) 0.018(3) 0.001(3) 0.012(3)
C26 0.047(4) 0.035(3) 0.040(4) 0.012(3) 0.002(3) 0.015(3)
C27 0.053(4) 0.068(5) 0.039(4) 0.026(4) 0.010(3) 0.025(4)
C28 0.044(4) 0.070(5) 0.059(5) 0.024(4) 0.001(4) 0.011(4)
C29 0.059(5) 0.058(5) 0.052(5) 0.026(4) 0.003(4) 0.009(4)
C30 0.056(4) 0.056(4) 0.039(4) 0.022(3) 0.011(3) 0.018(3)
C31 0.085(6) 0.078(6) 0.049(5) 0.015(5) 0.032(5) 0.002(5)
C32 0.072(6) 0.096(8) 0.082(7) 0.046(6) 0.012(5) -0.011(5)
C33 0.075(6) 0.058(5) 0.081(7) 0.027(5) 0.009(5) -0.002(4)
C34 0.067(5) 0.057(5) 0.044(5) 0.007(4) 0.018(4) 0.005(4)

loop_
_atom_type_symbol
_atom_type_description
_atom_type_scat_dispersion_real
_atom_type_scat_dispersion_imag
_atom_type_scat_source
Ba Ba -1.0456 8.4617 'International Tables Vol C Tables 4.2.6.8 and 6.1.1.4'
P P 0.2955 0.4335 'International Tables Vol C Tables 4.2.6.8 and 6.1.1.4'
O O 0.0492 0.0322 'International Tables Vol C Tables 4.2.6.8 and 6.1.1.4'
N N 0.0311 0.0180 'International Tables Vol C Tables 4.2.6.8 and 6.1.1.4'
B B 0.0090 0.0039 'International Tables Vol C Tables 4.2.6.8 and 6.1.1.4'
C C 0.0181 0.0091 'International Tables Vol C Tables 4.2.6.8 and 6.1.1.4'
H H 0.0000 0.0000 'International Tables Vol C Tables 4.2.6.8 and 6.1.1.4'

loop_
_geom_angle_atom_site_label_1
_geom_angle_atom_site_label_2
_geom_angle_atom_site_label_3
_geom_angle
_geom_angle_site_symmetry_1
_geom_angle_site_symmetry_3
N2 Ba1 N1 62.32(15) . .
N2 Ba1 O1 100.59(15) . .
N1 Ba1 O1 87.59(15) . .
N2 Ba1 O2 88.35(15) . .
N1 Ba1 O2 101.03(15) . .
O1 Ba1 O2 169.80(14) . .
N2 Ba1 B1 159.24(16) . 2_665
N1 Ba1 B1 137.92(15) . 2_665
O1 Ba1 B1 86.89(17) . 2_665
O2 Ba1 B1 83.05(17) . 2_665
N2 Ba1 B2 57.17(18) . .
N1 Ba1 B2 118.86(17) . .
O1 Ba1 B2 95.03(19) . .
O2 Ba1 B2 85.63(19) . .
B1 Ba1 B2 103.17(18) 2_665 .
N2 Ba1 B1 117.13(16) . .
N1 Ba1 B1 55.39(15) . .
O1 Ba1 B1 85.12(17) . .
O2 Ba1 B1 95.24(17) . .
B1 Ba1 B1 82.57(18) 2_665 .
B2 Ba1 B1 174.25(18) . .
N2 Ba1 P2 24.71(11) . .
N1 Ba1 P2 87.03(10) . .
O1 Ba1 P2 102.50(10) . .
O2 Ba1 P2 83.56(10) . .
B1 Ba1 P2 134.82(12) 2_665 .
B2 Ba1 P2 32.80(14) . .
B1 Ba1 P2 141.60(13) . .
N2 Ba1 P1 86.17(11) . .
N1 Ba1 P1 23.84(10) . .
O1 Ba1 P1 82.23(11) . .
O2 Ba1 P1 103.46(11) . .
B1 Ba1 P1 114.18(12) 2_665 .
B2 Ba1 P1 142.26(14) . .
B1 Ba1 P1 32.05(12) . .
P2 Ba1 P1 110.87(4) . .
N2 Ba1 H1BB 68.7(12) . .
N1 Ba1 H1BB 130.2(12) . .
O1 Ba1 H1BB 110.0(12) . .
O2 Ba1 H1BB 68.5(12) . .
B1 Ba1 H1BB 90.6(12) 2_665 .
B2 Ba1 H1BB 19.9(12) . .
B1 Ba1 H1BB 163.1(12) . .
P2 Ba1 H1BB 44.5(12) . .
P1 Ba1 H1BB 153.4(12) . .
N2 Ba1 H2BB 128.4(13) . .
N1 Ba1 H2BB 66.6(13) . .
O1 Ba1 H2BB 69.8(14) . .
O2 Ba1 H2BB 108.5(13) . .
B1 Ba1 H2BB 72.4(13) 2_665 .
B2 Ba1 H2BB 164.2(14) . .
B1 Ba1 H2BB 18.4(14) . .
P2 Ba1 H2BB 152.4(13) . .
P1 Ba1 H2BB 43.0(14) . .
H1BB Ba1 H2BB 163.0(18) . .
N1 P1 C9 116.4(3) . .
N1 P1 C3 112.0(3) . .
C9 P1 C3 101.4(3) . .
N1 P1 B1 107.2(3) . .
C9 P1 B1 107.4(3) . .
C3 P1 B1 112.4(3) . .
N1 P1 Ba1 42.60(18) . .
C9 P1 Ba1 119.5(2) . .
C3 P1 Ba1 138.0(2) . .
B1 P1 Ba1 65.9(2) . .
N2 P2 C21 113.4(3) . .
N2 P2 C15 113.4(3) . .
C21 P2 C15 102.2(3) . .
N2 P2 B2 108.1(3) . .
C21 P2 B2 107.7(3) . .
C15 P2 B2 112.0(3) . .
N2 P2 Ba1 43.90(19) . .
C21 P2 Ba1 134.6(2) . .
C15 P2 Ba1 122.52(19) . .
B2 P2 Ba1 65.0(2) . .
C30 O1 C27 108.9(5) . .
C30 O1 Ba1 132.7(4) . .
C27 O1 Ba1 114.1(4) . .
C34 O2 C31 108.5(6) . .
C34 O2 Ba1 119.4(4) . .
C31 O2 Ba1 127.9(4) . .
C1 N1 P1 125.3(4) . .
C1 N1 Ba1 120.4(3) . .
P1 N1 Ba1 113.6(2) . .
C2 N2 P2 127.0(4) . .
C2 N2 Ba1 118.5(3) . .
P2 N2 Ba1 111.4(3) . .
P1 B1 Ba1 170.7(4) . 2_665
P1 B1 Ba1 82.1(2) . .
Ba1 B1 Ba1 97.43(18) 2_665 .
P1 B1 H2AA 103(3) . .
Ba1 B1 H2AA 76(3) 2_665 .
Ba1 B1 H2AA 171(3) . .
P1 B1 H2CC 106(3) . .
Ba1 B1 H2CC 82(3) 2_665 .
Ba1 B1 H2CC 69(3) . .
H2AA B1 H2CC 115(4) . .
P1 B1 H2BB 108(4) . .
Ba1 B1 H2BB 64(4) 2_665 .
Ba1 B1 H2BB 60(4) . .
H2AA B1 H2BB 111(5) . .
H2CC B1 H2BB 112(5) . .
P2 B2 Ba1 82.2(2) . .
P2 B2 H1AA 103(3) . .
Ba1 B2 H1AA 67(3) . .
P2 B2 H1BB 108(3) . .
Ba1 B2 H1BB 62(3) . .
H1AA B2 H1BB 115(4) . .
P2 B2 H1CC 106(3) . .
Ba1 B2 H1CC 170(3) . .
H1AA B2 H1CC 116(4) . .
H1BB B2 H1CC 109(4) . .
N1 C1 C2 109.1(5) . .
N1 C1 H1A 109.9 . .
C2 C1 H1A 109.9 . .
N1 C1 H1B 109.9 . .
C2 C1 H1B 109.9 . .
H1A C1 H1B 108.3 . .
N2 C2 C1 109.2(5) . .
N2 C2 H2A 109.8 . .
C1 C2 H2A 109.8 . .
N2 C2 H2B 109.8 . .
C1 C2 H2B 109.8 . .
H2A C2 H2B 108.3 . .
C8 C3 C4 118.3(6) . .
C8 C3 P1 118.4(5) . .
C4 C3 P1 123.3(5) . .
C5 C4 C3 121.0(6) . .
C5 C4 H4 119.5 . .
C3 C4 H4 119.5 . .
C4 C5 C6 119.9(6) . .
C4 C5 H5 120.1 . .
C6 C5 H5 120.1 . .
C7 C6 C5 119.4(6) . .
C7 C6 H6 120.3 . .
C5 C6 H6 120.3 . .
C6 C7 C8 121.4(6) . .
C6 C7 H7 119.3 . .
C8 C7 H7 119.3 . .
C7 C8 C3 120.1(6) . .
C7 C8 H8 120.0 . .
C3 C8 H8 120.0 . .
C10 C9 C14 118.1(6) . .
C10 C9 P1 122.2(5) . .
C14 C9 P1 119.7(5) . .
C9 C10 C11 120.8(6) . .
C9 C10 H10 119.6 . .
C11 C10 H10 119.6 . .
C12 C11 C10 121.1(6) . .
C12 C11 H11 119.4 . .
C10 C11 H11 119.4 . .
C11 C12 C13 119.1(7) . .
C11 C12 H12 120.5 . .
C13 C12 H12 120.5 . .
C14 C13 C12 119.4(7) . .
C14 C13 H13 120.3 . .
C12 C13 H13 120.3 . .
C13 C14 C9 121.4(6) . .
C13 C14 H14 119.3 . .
C9 C14 H14 119.3 . .
C20 C15 C16 117.7(6) . .
C20 C15 P2 121.1(5) . .
C16 C15 P2 121.0(5) . .
C17 C16 C15 120.7(6) . .
C17 C16 H16 119.7 . .
C15 C16 H16 119.7 . .
C18 C17 C16 120.1(7) . .
C18 C17 H17 119.9 . .
C16 C17 H17 119.9 . .
C17 C18 C19 120.0(7) . .
C17 C18 H18 120.0 . .
C19 C18 H18 120.0 . .
C18 C19 C20 120.0(7) . .
C18 C19 H19 120.0 . .
C20 C19 H19 120.0 . .
C19 C20 C15 121.5(7) . .
C19 C20 H20 119.3 . .
C15 C20 H20 119.3 . .
C22 C21 C26 117.8(6) . .
C22 C21 P2 121.7(5) . .
C26 C21 P2 120.2(5) . .
C23 C22 C21 121.7(6) . .
C23 C22 H22 119.2 . .
C21 C22 H22 119.2 . .
C24 C23 C22 119.9(6) . .
C24 C23 H23 120.1 . .
C22 C23 H23 120.1 . .
C25 C24 C23 119.9(6) . .
C25 C24 H24 120.1 . .
C23 C24 H24 120.1 . .
C24 C25 C26 120.2(6) . .
C24 C25 H25 119.9 . .
C26 C25 H25 119.9 . .
C21 C26 C25 120.6(6) . .
C21 C26 H26 119.7 . .
C25 C26 H26 119.7 . .
O1 C27 C28 106.1(5) . .
O1 C27 H27A 110.5 . .
C28 C27 H27A 110.5 . .
O1 C27 H27B 110.5 . .
C28 C27 H27B 110.5 . .
H27A C27 H27B 108.7 . .
C29 C28 C27 104.6(6) . .
C29 C28 H28A 110.8 . .
C27 C28 H28A 110.8 . .
C29 C28 H28B 110.8 . .
C27 C28 H28B 110.8 . .
H28A C28 H28B 108.9 . .
C28 C29 C30 102.5(6) . .
C28 C29 H29A 111.3 . .
C30 C29 H29A 111.3 . .
C28 C29 H29B 111.3 . .
C30 C29 H29B 111.3 . .
H29A C29 H29B 109.2 . .
O1 C30 C29 105.6(5) . .
O1 C30 H30A 110.6 . .
C29 C30 H30A 110.6 . .
O1 C30 H30B 110.6 . .
C29 C30 H30B 110.6 . .
H30A C30 H30B 108.8 . .
O2 C31 C32 106.8(7) . .
O2 C31 H31A 110.4 . .
C32 C31 H31A 110.4 . .
O2 C31 H31B 110.4 . .
C32 C31 H31B 110.4 . .
H31A C31 H31B 108.6 . .
C33 C32 C31 106.1(7) . .
C33 C32 H32A 110.5 . .
C31 C32 H32A 110.5 . .
C33 C32 H32B 110.5 . .
C31 C32 H32B 110.5 . .
H32A C32 H32B 108.7 . .
C32 C33 C34 104.5(7) . .
C32 C33 H33A 110.8 . .
C34 C33 H33A 110.8 . .
C32 C33 H33B 110.8 . .
C34 C33 H33B 110.8 . .
H33A C33 H33B 108.9 . .
O2 C34 C33 107.3(6) . .
O2 C34 H34A 110.3 . .
C33 C34 H34A 110.3 . .
O2 C34 H34B 110.3 . .
C33 C34 H34B 110.3 . .
H34A C34 H34B 108.5 . .

loop_
_geom_bond_atom_site_label_1
_geom_bond_atom_site_label_2
_geom_bond_distance
_geom_bond_site_symmetry_2
Ba1 N2 2.647(5) .
Ba1 N1 2.671(5) .
Ba1 O1 2.730(5) .
Ba1 O2 2.744(5) .
Ba1 B1 3.245(7) 2_665
Ba1 B2 3.251(7) .
Ba1 B1 3.332(6) .
Ba1 P2 3.5540(16) .
Ba1 P1 3.6169(16) .
Ba1 H1BB 2.90(6) .
Ba1 H2BB 2.95(7) .
P1 N1 1.595(5) .
P1 C9 1.833(6) .
P1 C3 1.836(7) .
P1 B1 1.938(7) .
P2 N2 1.596(5) .
P2 C21 1.824(6) .
P2 C15 1.827(7) .
P2 B2 1.943(8) .
O1 C30 1.444(7) .
O1 C27 1.453(7) .
O2 C34 1.432(8) .
O2 C31 1.441(9) .
N1 C1 1.468(7) .
N2 C2 1.475(7) .
B1 Ba1 3.245(7) 2_665
B1 H2AA 1.16(6) .
B1 H2CC 1.10(5) .
B1 H2BB 1.07(7) .
B2 H1AA 1.10(5) .
B2 H1BB 1.12(6) .
B2 H1CC 1.11(6) .
C1 C2 1.531(8) .
C1 H1A 0.9700 .
C1 H1B 0.9700 .
C2 H2A 0.9700 .
C2 H2B 0.9700 .
C3 C8 1.390(8) .
C3 C4 1.405(8) .
C4 C5 1.377(9) .
C4 H4 0.9300 .
C5 C6 1.387(9) .
C5 H5 0.9300 .
C6 C7 1.374(9) .
C6 H6 0.9300 .
C7 C8 1.380(9) .
C7 H7 0.9300 .
C8 H8 0.9300 .
C9 C10 1.373(8) .
C9 C14 1.401(8) .
C10 C11 1.383(9) .
C10 H10 0.9300 .
C11 C12 1.377(9) .
C11 H11 0.9300 .
C12 C13 1.392(9) .
C12 H12 0.9300 .
C13 C14 1.384(9) .
C13 H13 0.9300 .
C14 H14 0.9300 .
C15 C20 1.396(9) .
C15 C16 1.401(9) .
C16 C17 1.401(9) .
C16 H16 0.9300 .
C17 C18 1.378(9) .
C17 H17 0.9300 .
C18 C19 1.383(11) .
C18 H18 0.9300 .
C19 C20 1.387(10) .
C19 H19 0.9300 .
C20 H20 0.9300 .
C21 C22 1.391(8) .
C21 C26 1.399(9) .
C22 C23 1.386(8) .
C22 H22 0.9300 .
C23 C24 1.384(10) .
C23 H23 0.9300 .
C24 C25 1.376(9) .
C24 H24 0.9300 .
C25 C26 1.402(8) .
C25 H25 0.9300 .
C26 H26 0.9300 .
C27 C28 1.523(10) .
C27 H27A 0.9700 .
C27 H27B 0.9700 .
C28 C29 1.492(9) .
C28 H28A 0.9700 .
C28 H28B 0.9700 .
C29 C30 1.516(10) .
C29 H29A 0.9700 .
C29 H29B 0.9700 .
C30 H30A 0.9700 .
C30 H30B 0.9700 .
C31 C32 1.494(12) .
C31 H31A 0.9700 .
C31 H31B 0.9700 .
C32 C33 1.446(12) .
C32 H32A 0.9700 .
C32 H32B 0.9700 .
C33 C34 1.504(10) .
C33 H33A 0.9700 .
C33 H33B 0.9700 .
C34 H34A 0.9700 .
C34 H34B 0.9700 .

loop_
_geom_torsion_atom_site_label_1
_geom_torsion_atom_site_label_2
_geom_torsion_atom_site_label_3
_geom_torsion_atom_site_label_4
_geom_torsion
_geom_torsion_site_symmetry_1
_geom_torsion_site_symmetry_4
N2 Ba1 P1 N1 -0.5(3) . .
O1 Ba1 P1 N1 -101.8(3) . .
O2 Ba1 P1 N1 86.8(3) . .
B1 Ba1 P1 N1 175.2(3) 2_665 .
B2 Ba1 P1 N1 -13.6(4) . .
B1 Ba1 P1 N1 165.0(4) . .
P2 Ba1 P1 N1 -1.3(3) . .
N2 Ba1 P1 C9 97.4(2) . .
N1 Ba1 P1 C9 97.9(4) . .
O1 Ba1 P1 C9 -3.8(2) . .
O2 Ba1 P1 C9 -175.2(2) . .
B1 Ba1 P1 C9 -86.9(3) 2_665 .
B2 Ba1 P1 C9 84.3(3) . .
B1 Ba1 P1 C9 -97.1(3) . .
P2 Ba1 P1 C9 96.6(2) . .
N2 Ba1 P1 C3 -68.2(3) . .
N1 Ba1 P1 C3 -67.7(4) . .
O1 Ba1 P1 C3 -169.4(3) . .
O2 Ba1 P1 C3 19.2(3) . .
B1 Ba1 P1 C3 107.5(3) 2_665 .
B2 Ba1 P1 C3 -81.2(4) . .
B1 Ba1 P1 C3 97.3(4) . .
P2 Ba1 P1 C3 -69.0(3) . .
N2 Ba1 P1 B1 -165.5(3) . .
N1 Ba1 P1 B1 -165.0(4) . .
O1 Ba1 P1 B1 93.2(3) . .
O2 Ba1 P1 B1 -78.2(3) . .
B1 Ba1 P1 B1 10.2(4) 2_665 .
B2 Ba1 P1 B1 -178.6(4) . .
P2 Ba1 P1 B1 -166.3(3) . .
N1 Ba1 P2 N2 1.3(3) . .
O1 Ba1 P2 N2 88.2(3) . .
O2 Ba1 P2 N2 -100.1(3) . .
B1 Ba1 P2 N2 -173.6(3) 2_665 .
B2 Ba1 P2 N2 167.9(4) . .
B1 Ba1 P2 N2 -9.8(4) . .
P1 Ba1 P2 N2 1.9(3) . .
N2 Ba1 P2 C21 -77.2(4) . .
N1 Ba1 P2 C21 -75.9(3) . .
O1 Ba1 P2 C21 11.0(3) . .
O2 Ba1 P2 C21 -177.4(3) . .
B1 Ba1 P2 C21 109.1(3) 2_665 .
B2 Ba1 P2 C21 90.7(4) . .
B1 Ba1 P2 C21 -87.0(4) . .
P1 Ba1 P2 C21 -75.4(3) . .
N2 Ba1 P2 C15 91.0(4) . .
N1 Ba1 P2 C15 92.3(3) . .
O1 Ba1 P2 C15 179.2(3) . .
O2 Ba1 P2 C15 -9.1(3) . .
B1 Ba1 P2 C15 -82.6(3) 2_665 .
B2 Ba1 P2 C15 -101.1(4) . .
B1 Ba1 P2 C15 81.2(3) . .
P1 Ba1 P2 C15 92.9(3) . .
N2 Ba1 P2 B2 -167.9(4) . .
N1 Ba1 P2 B2 -166.6(3) . .
O1 Ba1 P2 B2 -79.7(3) . .
O2 Ba1 P2 B2 91.9(3) . .
B1 Ba1 P2 B2 18.4(4) 2_665 .
B1 Ba1 P2 B2 -177.8(4) . .
P1 Ba1 P2 B2 -166.1(3) . .
N2 Ba1 O1 C30 -163.9(5) . .
N1 Ba1 O1 C30 -102.7(5) . .
O2 Ba1 O1 C30 45.3(11) . .
B1 Ba1 O1 C30 35.6(5) 2_665 .
B2 Ba1 O1 C30 138.5(6) . .
B1 Ba1 O1 C30 -47.2(5) . .
P2 Ba1 O1 C30 170.9(5) . .
P1 Ba1 O1 C30 -79.3(5) . .
N2 Ba1 O1 C27 -10.5(4) . .
N1 Ba1 O1 C27 50.7(4) . .
O2 Ba1 O1 C27 -161.3(7) . .
B1 Ba1 O1 C27 -171.0(4) 2_665 .
B2 Ba1 O1 C27 -68.1(4) . .
B1 Ba1 O1 C27 106.2(4) . .
P2 Ba1 O1 C27 -35.7(4) . .
P1 Ba1 O1 C27 74.1(4) . .
N2 Ba1 O2 C34 -118.3(5) . .
N1 Ba1 O2 C34 -179.7(5) . .
O1 Ba1 O2 C34 33.0(11) . .
B1 Ba1 O2 C34 42.8(5) 2_665 .
B2 Ba1 O2 C34 -61.1(5) . .
B1 Ba1 O2 C34 124.6(5) . .
P2 Ba1 O2 C34 -94.0(5) . .
P1 Ba1 O2 C34 156.0(5) . .
N2 Ba1 O2 C31 35.6(6) . .
N1 Ba1 O2 C31 -25.8(7) . .
O1 Ba1 O2 C31 -173.1(8) . .
B1 Ba1 O2 C31 -163.4(7) 2_665 .
B2 Ba1 O2 C31 92.8(7) . .
B1 Ba1 O2 C31 -81.5(7) . .
P2 Ba1 O2 C31 59.9(6) . .
P1 Ba1 O2 C31 -50.1(6) . .
C9 P1 N1 C1 63.9(6) . .
C3 P1 N1 C1 -52.1(6) . .
B1 P1 N1 C1 -175.9(5) . .
Ba1 P1 N1 C1 169.8(7) . .
C9 P1 N1 Ba1 -105.9(3) . .
C3 P1 N1 Ba1 138.1(3) . .
B1 P1 N1 Ba1 14.3(4) . .
N2 Ba1 N1 C1 9.1(4) . .
O1 Ba1 N1 C1 -94.2(4) . .
O2 Ba1 N1 C1 91.3(4) . .
B1 Ba1 N1 C1 -176.9(4) 2_665 .
B2 Ba1 N1 C1 0.2(5) . .
B1 Ba1 N1 C1 -180.0(5) . .
P2 Ba1 N1 C1 8.4(4) . .
P1 Ba1 N1 C1 -170.3(6) . .
N2 Ba1 N1 P1 179.4(3) . .
O1 Ba1 N1 P1 76.1(3) . .
O2 Ba1 N1 P1 -98.4(3) . .
B1 Ba1 N1 P1 -6.6(4) 2_665 .
B2 Ba1 N1 P1 170.5(3) . .
B1 Ba1 N1 P1 -9.6(2) . .
P2 Ba1 N1 P1 178.8(3) . .
C21 P2 N2 C2 -69.6(6) . .
C15 P2 N2 C2 46.3(6) . .
B2 P2 N2 C2 171.1(5) . .
Ba1 P2 N2 C2 159.6(7) . .
C21 P2 N2 Ba1 130.8(3) . .
C15 P2 N2 Ba1 -113.2(3) . .
B2 P2 N2 Ba1 11.5(4) . .
N1 Ba1 N2 C2 20.0(4) . .
O1 Ba1 N2 C2 101.6(4) . .
O2 Ba1 N2 C2 -83.4(4) . .
B1 Ba1 N2 C2 -148.7(5) 2_665 .
B2 Ba1 N2 C2 -169.3(5) . .
B1 Ba1 N2 C2 11.7(5) . .
P2 Ba1 N2 C2 -161.5(6) . .
P1 Ba1 N2 C2 20.2(4) . .
N1 Ba1 N2 P2 -178.5(3) . .
O1 Ba1 N2 P2 -96.9(3) . .
O2 Ba1 N2 P2 78.1(3) . .
B1 Ba1 N2 P2 12.8(7) 2_665 .
B2 Ba1 N2 P2 -7.7(3) . .
B1 Ba1 N2 P2 173.2(3) . .
P1 Ba1 N2 P2 -178.3(3) . .
N1 P1 B1 Ba1 -98.2(19) . 2_665
C9 P1 B1 Ba1 28(2) . 2_665
C3 P1 B1 Ba1 138.3(19) . 2_665
Ba1 P1 B1 Ba1 -87.6(19) . 2_665
N1 P1 B1 Ba1 -10.6(3) . .
C9 P1 B1 Ba1 115.2(2) . .
C3 P1 B1 Ba1 -134.1(2) . .
N2 Ba1 B1 P1 16.3(3) . .
N1 Ba1 B1 P1 7.30(19) . .
O1 Ba1 B1 P1 -83.1(2) . .
O2 Ba1 B1 P1 107.1(2) . .
B1 Ba1 B1 P1 -170.6(4) 2_665 .
B2 Ba1 B1 P1 9(2) . .
P2 Ba1 B1 P1 20.9(4) . .
N2 Ba1 B1 Ba1 -173.10(16) . 2_665
N1 Ba1 B1 Ba1 177.9(3) . 2_665
O1 Ba1 B1 Ba1 87.49(19) . 2_665
O2 Ba1 B1 Ba1 -82.27(19) . 2_665
B1 Ba1 B1 Ba1 0.0 2_665 2_665
B2 Ba1 B1 Ba1 179(2) . 2_665
P2 Ba1 B1 Ba1 -168.51(6) . 2_665
P1 Ba1 B1 Ba1 170.6(4) . 2_665
N2 P2 B2 Ba1 -8.8(3) . .
C21 P2 B2 Ba1 -131.6(2) . .
C15 P2 B2 Ba1 116.8(2) . .
N2 Ba1 B2 P2 6.0(2) . .
N1 Ba1 B2 P2 15.3(4) . .
O1 Ba1 B2 P2 105.3(3) . .
O2 Ba1 B2 P2 -84.9(3) . .
B1 Ba1 B2 P2 -166.7(3) 2_665 .
B1 Ba1 B2 P2 14(2) . .
P1 Ba1 B2 P2 21.5(5) . .
P1 N1 C1 C2 156.5(5) . .
Ba1 N1 C1 C2 -34.3(6) . .
P2 N2 C2 C1 156.7(4) . .
Ba1 N2 C2 C1 -44.9(6) . .
N1 C1 C2 N2 49.3(7) . .
N1 P1 C3 C8 -38.3(6) . .
C9 P1 C3 C8 -163.1(5) . .
B1 P1 C3 C8 82.5(5) . .
Ba1 P1 C3 C8 4.1(6) . .
N1 P1 C3 C4 144.6(5) . .
C9 P1 C3 C4 19.8(5) . .
B1 P1 C3 C4 -94.7(5) . .
Ba1 P1 C3 C4 -173.0(4) . .
C8 C3 C4 C5 0.8(9) . .
P1 C3 C4 C5 177.9(5) . .
C3 C4 C5 C6 -0.3(10) . .
C4 C5 C6 C7 -0.7(10) . .
C5 C6 C7 C8 1.2(10) . .
C6 C7 C8 C3 -0.7(10) . .
C4 C3 C8 C7 -0.3(9) . .
P1 C3 C8 C7 -177.6(5) . .
N1 P1 C9 C10 -20.8(7) . .
C3 P1 C9 C10 101.0(6) . .
B1 P1 C9 C10 -140.9(6) . .
Ba1 P1 C9 C10 -69.2(6) . .
N1 P1 C9 C14 160.2(5) . .
C3 P1 C9 C14 -78.0(6) . .
B1 P1 C9 C14 40.1(6) . .
Ba1 P1 C9 C14 111.8(5) . .
C14 C9 C10 C11 -2.8(11) . .
P1 C9 C10 C11 178.2(6) . .
C9 C10 C11 C12 1.8(12) . .
C10 C11 C12 C13 0.4(12) . .
C11 C12 C13 C14 -1.6(11) . .
C12 C13 C14 C9 0.6(11) . .
C10 C9 C14 C13 1.5(10) . .
P1 C9 C14 C13 -179.4(5) . .
N2 P2 C15 C20 117.3(5) . .
C21 P2 C15 C20 -120.3(5) . .
B2 P2 C15 C20 -5.3(6) . .
Ba1 P2 C15 C20 68.2(6) . .
N2 P2 C15 C16 -59.0(6) . .
C21 P2 C15 C16 63.3(6) . .
B2 P2 C15 C16 178.3(5) . .
Ba1 P2 C15 C16 -108.1(5) . .
C20 C15 C16 C17 -0.8(9) . .
P2 C15 C16 C17 175.7(5) . .
C15 C16 C17 C18 0.2(10) . .
C16 C17 C18 C19 0.5(10) . .
C17 C18 C19 C20 -0.6(11) . .
C18 C19 C20 C15 -0.1(11) . .
C16 C15 C20 C19 0.7(10) . .
P2 C15 C20 C19 -175.7(5) . .
N2 P2 C21 C22 -179.9(5) . .
C15 P2 C21 C22 57.7(6) . .
B2 P2 C21 C22 -60.4(6) . .
Ba1 P2 C21 C22 -132.4(5) . .
N2 P2 C21 C26 -6.5(7) . .
C15 P2 C21 C26 -128.9(6) . .
B2 P2 C21 C26 113.0(6) . .
Ba1 P2 C21 C26 40.9(7) . .
C26 C21 C22 C23 -0.9(10) . .
P2 C21 C22 C23 172.6(5) . .
C21 C22 C23 C24 1.0(11) . .
C22 C23 C24 C25 -0.1(11) . .
C23 C24 C25 C26 -0.9(11) . .
C22 C21 C26 C25 -0.2(10) . .
P2 C21 C26 C25 -173.8(5) . .
C24 C25 C26 C21 1.0(11) . .
C30 O1 C27 C28 1.4(7) . .
Ba1 O1 C27 C28 -158.3(4) . .
O1 C27 C28 C29 20.3(8) . .
C27 C28 C29 C30 -32.8(8) . .
C27 O1 C30 C29 -22.3(7) . .
Ba1 O1 C30 C29 132.1(5) . .
C28 C29 C30 O1 34.2(8) . .
C34 O2 C31 C32 5.9(10) . .
Ba1 O2 C31 C32 -150.3(6) . .
O2 C31 C32 C33 -20.4(11) . .
C31 C32 C33 C34 26.1(11) . .
C31 O2 C34 C33 10.4(9) . .
Ba1 O2 C34 C33 168.9(5) . .
C32 C33 C34 O2 -22.9(10) . .
